data_7106164
loop_
_publ_author_name
'Priya A. Mathew'
'Amie L. Williams'
'John C. Huffman'
'Jeffrey Johnston'

_publ_section_title
;
 Stereoselective synthesis of complex polycyclic aziridines: use of the
 Bronsted acid-catalyzed aza-Darzens reaction to prepare an orthogonally
 protected mitomycin C intermediate with maximal convergency
;
_journal_name_full Chem.Commun.
_journal_page_first 3975
_journal_paper_doi 10.1039/c0cc05734g
_journal_volume 47
_journal_year 2011
_chemical_formula_moiety 'C46 H37 Cl N2 O4'
_chemical_formula_sum 'C46 H37 Cl N2 O4'
_chemical_formula_weight 717.23
_chemical_name_systematic
;
?
;
_space_group_IT_number 14
_symmetry_cell_setting monoclinic
_symmetry_space_group_name_Hall '-P 2ybc'
_symmetry_space_group_name_H-M 'P 1 21/c 1'
_atom_sites_solution_hydrogens geom
_atom_sites_solution_primary direct
_atom_sites_solution_secondary difmap
_audit_creation_method SHELXL-97
_cell_angle_alpha 90.00
_cell_angle_beta 92.131(6)
_cell_angle_gamma 90.00
_cell_formula_units_Z 4
_cell_length_a 12.104(3)
_cell_length_b 18.720(4)
_cell_length_c 16.171(4)
_cell_measurement_reflns_used 868
_cell_measurement_temperature 121(2)
_cell_measurement_theta_max 21.97
_cell_measurement_theta_min 2.33
_cell_volume 3661.6(15)
_computing_cell_refinement 'SAINT (Bruker, 1999)'
_computing_data_collection 'SMART (Bruker, 1999)'
_computing_data_reduction 'SAINT (Bruker, 1999), XTEL (local program)'
_computing_structure_refinement 'SHELXL-97 (Sheldrick, 1997)'
_computing_structure_solution 'SHELXS-97 (Sheldrick, 1990)'
_diffrn_ambient_temperature 121(2)
_diffrn_detector 'CCD area detector'
_diffrn_detector_area_resol_mean 44.52
_diffrn_detector_type 'Bruker SMART 6000'
_diffrn_measured_fraction_theta_full 0.998
_diffrn_measured_fraction_theta_max 0.998
_diffrn_measurement_details ' 0.30 degree frames measured for 60.17 seconds each'
_diffrn_measurement_device 'three-circle goniometer with fixed chi'
_diffrn_measurement_device_type 'Bruker Platform goniometer'
_diffrn_measurement_method '\w scans'
_diffrn_radiation_monochromator graphite
_diffrn_radiation_source 'fine-focus sealed tube'
_diffrn_radiation_type MoK\a
_diffrn_radiation_wavelength 0.71073
_diffrn_reflns_av_R_equivalents 0.2370
_diffrn_reflns_av_sigmaI/netI 0.3539
_diffrn_reflns_limit_h_max 15
_diffrn_reflns_limit_h_min -14
_diffrn_reflns_limit_k_max 24
_diffrn_reflns_limit_k_min -24
_diffrn_reflns_limit_l_max 18
_diffrn_reflns_limit_l_min -21
_diffrn_reflns_number 26161
_diffrn_reflns_theta_full 27.55
_diffrn_reflns_theta_max 27.55
_diffrn_reflns_theta_min 2.18
_diffrn_standards_decay_% 0.0
_exptl_absorpt_coefficient_mu 0.153
_exptl_absorpt_correction_type none
_exptl_crystal_colour colorless
_exptl_crystal_density_diffrn 1.301
_exptl_crystal_density_method 'not measured'
_exptl_crystal_description needle
_exptl_crystal_F_000 1504
_exptl_crystal_size_max 0.40
_exptl_crystal_size_mid 0.05
_exptl_crystal_size_min 0.03
_refine_diff_density_max 0.250
_refine_diff_density_min -0.242
_refine_diff_density_rms 0.053
_refine_ls_extinction_method none
_refine_ls_goodness_of_fit_ref 0.617
_refine_ls_hydrogen_treatment mixed
_refine_ls_matrix_type full
_refine_ls_number_parameters 622
_refine_ls_number_reflns 8434
_refine_ls_number_restraints 0
_refine_ls_restrained_S_all 0.617
_refine_ls_R_factor_all 0.2098
_refine_ls_R_factor_gt 0.0489
_refine_ls_shift/su_max 0.000
_refine_ls_shift/su_mean 0.000
_refine_ls_structure_factor_coef Fsqd
_refine_ls_weighting_details
; calc
[1.00000+0.00000exp(0.00(sin\q/\l)^2^)]/
[\s^2^(Fo^2^)+0.0000+0.0000*P+(0.0000P)^2^+0.0000sin\q/\l]
where P = 0.20000Fo^2^ + 0.80000Fc^2^
;
_refine_ls_weighting_scheme calc
_refine_ls_wR_factor_gt 0.0624
_refine_ls_wR_factor_ref 0.0950
_reflns_number_gt 2487
_reflns_number_total 8434
_reflns_threshold_expression >2sigma(I)
_cod_data_source_file c0cc05734g.txt
_cod_data_source_block 05103
_cod_depositor_comments
;
The following automatic conversions were performed:

'_symmetry_cell_setting' value 'Monoclinic' changed to 'monoclinic'
according to the built-in table from CIF Core dictionary named
'cif_core.dic' version 2.4.1 from 2010-06-29.

Automatic conversion script
Id: cif_fix_values 1646 2011-03-28 12:23:43Z adriana 
;
_cod_original_sg_symbol_H-M 'P2(1)/c '
_cod_database_code 7106164

loop_
_symmetry_equiv_pos_as_xyz
'x, y, z'
'-x, y+1/2, -z+1/2'
'-x, -y, -z'
'x, -y-1/2, z-1/2'

loop_
_atom_site_label
_atom_site_type_symbol
_atom_site_fract_x
_atom_site_fract_y
_atom_site_fract_z
_atom_site_U_iso_or_equiv
_atom_site_adp_type
_atom_site_occupancy
_atom_site_symmetry_multiplicity
_atom_site_calc_flag
_atom_site_refinement_flags
_atom_site_disorder_assembly
_atom_site_disorder_group
Cl1 Cl 0.98273(9) 0.08435(5) 0.46394(6) 0.0244(2) Uani 1 1 d . . .
O10 O 1.02374(19) 0.32128(12) 0.38556(14) 0.0175(6) Uani 1 1 d . . .
O42 O 0.9727(2) 0.42546(12) 0.48937(14) 0.0200(6) Uani 1 1 d . . .
O45 O 0.8510(2) 0.25168(13) 0.68519(14) 0.0193(6) Uani 1 1 d . . .
O47 O 0.6845(2) 0.27830(14) 0.62463(15) 0.0257(7) Uani 1 1 d . . .
N5 N 1.2270(3) 0.09943(15) 0.30557(18) 0.0168(7) Uani 1 1 d . . .
N8 N 1.1193(2) 0.23012(15) 0.31865(17) 0.0174(7) Uani 1 1 d . . .
C2 C 1.0182(3) 0.17076(18) 0.4298(2) 0.0158(9) Uani 1 1 d . . .
C3 C 1.0753(3) 0.17225(18) 0.3600(2) 0.0152(9) Uani 1 1 d . . .
C4 C 1.1034(3) 0.10748(19) 0.3110(2) 0.0183(9) Uani 1 1 d . . .
C6 C 1.1623(3) 0.1315(2) 0.2370(2) 0.0181(9) Uani 1 1 d . . .
C7 C 1.1681(3) 0.2118(2) 0.2388(2) 0.0183(9) Uani 1 1 d . . .
C9 C 1.1318(3) 0.29990(19) 0.3562(2) 0.0167(9) Uani 1 1 d . . .
C11 C 0.9924(3) 0.30041(19) 0.4626(2) 0.0151(8) Uani 1 1 d . . .
C12 C 0.9586(3) 0.35526(19) 0.5145(2) 0.0181(9) Uani 1 1 d . . .
C13 C 0.9117(3) 0.34233(19) 0.5900(2) 0.0179(9) Uani 1 1 d . . .
C14 C 0.9007(3) 0.27005(19) 0.6098(2) 0.0165(9) Uani 1 1 d . . .
C15 C 0.9361(3) 0.21503(19) 0.5614(2) 0.0162(9) Uani 1 1 d . . .
C16 C 0.9840(3) 0.22830(18) 0.4848(2) 0.0159(9) Uani 1 1 d . . .
C17 C 1.2624(3) 0.02461(19) 0.2915(2) 0.0179(9) Uani 1 1 d . . .
C18 C 1.2925(3) -0.0094(2) 0.3750(2) 0.0198(9) Uani 1 1 d . . .
C19 C 1.2851(4) -0.0824(2) 0.3839(3) 0.0342(11) Uani 1 1 d . . .
C20 C 1.3182(4) -0.1153(2) 0.4587(3) 0.0392(13) Uani 1 1 d . . .
C21 C 1.3598(4) -0.0759(2) 0.5232(3) 0.0332(11) Uani 1 1 d . . .
C22 C 1.3686(5) -0.0027(2) 0.5155(3) 0.0399(13) Uani 1 1 d . . .
C23 C 1.3346(4) 0.0303(2) 0.4409(3) 0.0399(13) Uani 1 1 d . . .
C24 C 1.3609(3) 0.02380(19) 0.2360(2) 0.0196(9) Uani 1 1 d . . .
C25 C 1.3741(3) -0.0318(2) 0.1799(2) 0.0224(10) Uani 1 1 d . . .
C26 C 1.4634(4) -0.0320(2) 0.1284(3) 0.0269(11) Uani 1 1 d . . .
C27 C 1.5423(4) 0.0204(2) 0.1317(3) 0.0290(11) Uani 1 1 d . . .
C28 C 1.5307(4) 0.0754(2) 0.1896(3) 0.0303(11) Uani 1 1 d . . .
C29 C 1.4427(3) 0.0767(2) 0.2408(3) 0.0228(10) Uani 1 1 d . . .
C30 C 1.2162(3) 0.30047(19) 0.4300(2) 0.0165(9) Uani 1 1 d . . .
C31 C 1.2763(3) 0.2400(2) 0.4521(2) 0.0220(9) Uani 1 1 d . . .
C32 C 1.3490(3) 0.2421(2) 0.5206(2) 0.0274(11) Uani 1 1 d . . .
C33 C 1.3647(3) 0.3053(2) 0.5644(2) 0.0256(10) Uani 1 1 d . . .
C34 C 1.3063(3) 0.3658(2) 0.5413(2) 0.0230(10) Uani 1 1 d . . .
C35 C 1.2309(3) 0.3636(2) 0.4753(2) 0.0207(10) Uani 1 1 d . . .
C36 C 1.1547(3) 0.35601(19) 0.2906(2) 0.0171(9) Uani 1 1 d . . .
C37 C 1.2586(4) 0.3848(2) 0.2810(2) 0.0281(11) Uani 1 1 d . . .
C38 C 1.2750(4) 0.4375(2) 0.2201(3) 0.0407(13) Uani 1 1 d . . .
C39 C 1.1866(4) 0.4597(2) 0.1705(3) 0.0364(12) Uani 1 1 d . . .
C40 C 1.0833(4) 0.4299(2) 0.1792(2) 0.0271(11) Uani 1 1 d . . .
C41 C 1.0681(4) 0.3778(2) 0.2385(2) 0.0218(10) Uani 1 1 d . . .
C43 C 0.8838(4) 0.4492(2) 0.4347(3) 0.0252(10) Uani 1 1 d . . .
C44 C 0.8727(4) 0.4017(2) 0.6441(3) 0.0227(10) Uani 1 1 d . . .
C46 C 0.7393(3) 0.26025(19) 0.6857(2) 0.0188(9) Uani 1 1 d . . .
C48 C 0.6932(3) 0.24458(19) 0.7671(2) 0.0176(9) Uani 1 1 d . . .
C49 C 0.7619(3) 0.2349(2) 0.8377(2) 0.0205(9) Uani 1 1 d . . .
C50 C 0.7119(4) 0.2231(2) 0.9127(3) 0.0237(10) Uani 1 1 d . . .
C51 C 0.5991(3) 0.2211(2) 0.9179(3) 0.0214(10) Uani 1 1 d . . .
C52 C 0.5314(4) 0.2306(2) 0.8479(3) 0.0272(10) Uani 1 1 d . . .
C53 C 0.5792(3) 0.2420(2) 0.7728(2) 0.0237(10) Uani 1 1 d . . .
H54 H 1.057(3) 0.066(2) 0.321(2) 0.050 Uiso 1 1 d . . .
H55 H 1.156(3) 0.1078(19) 0.190(2) 0.025(12) Uiso 1 1 d . . .
H56 H 1.248(3) 0.2287(17) 0.2319(19) 0.016(10) Uiso 1 1 d . . .
H57 H 1.121(2) 0.2277(16) 0.1933(19) 0.009(9) Uiso 1 1 d . . .
H58 H 0.918(3) 0.1659(18) 0.5820(19) 0.022(10) Uiso 1 1 d . . .
H59 H 1.201(3) -0.006(2) 0.267(2) 0.050 Uiso 1 1 d . . .
H60 H 1.247(4) -0.112(2) 0.340(3) 0.070(16) Uiso 1 1 d . . .
H61 H 1.303(3) -0.166(2) 0.463(2) 0.049(13) Uiso 1 1 d . . .
H62 H 1.397(3) -0.098(2) 0.581(3) 0.064(15) Uiso 1 1 d . . .
H63 H 1.408(4) 0.028(2) 0.556(3) 0.066(16) Uiso 1 1 d . . .
H64 H 1.349(4) 0.082(3) 0.432(3) 0.077(17) Uiso 1 1 d . . .
H65 H 1.310(3) -0.063(2) 0.176(2) 0.042(13) Uiso 1 1 d . . .
H66 H 1.475(3) -0.068(2) 0.097(2) 0.031(12) Uiso 1 1 d . . .
H67 H 1.608(3) 0.017(2) 0.092(3) 0.050 Uiso 1 1 d . . .
H68 H 1.593(3) 0.1052(19) 0.191(2) 0.031(12) Uiso 1 1 d . . .
H69 H 1.429(3) 0.109(2) 0.279(2) 0.055(15) Uiso 1 1 d . . .
H70 H 1.265(2) 0.1942(16) 0.4247(17) 0.003(8) Uiso 1 1 d . . .
H71 H 1.394(3) 0.2019(19) 0.537(2) 0.029(11) Uiso 1 1 d . . .
H72 H 1.421(2) 0.3071(16) 0.6133(19) 0.011(9) Uiso 1 1 d . . .
H73 H 1.320(3) 0.4139(19) 0.570(2) 0.026(10) Uiso 1 1 d . . .
H74 H 1.187(3) 0.404(2) 0.464(2) 0.036(12) Uiso 1 1 d . . .
H75 H 1.328(3) 0.3753(19) 0.315(2) 0.027(11) Uiso 1 1 d . . .
H76 H 1.359(3) 0.450(2) 0.214(2) 0.045(13) Uiso 1 1 d . . .
H77 H 1.199(3) 0.494(2) 0.125(3) 0.053(14) Uiso 1 1 d . . .
H78 H 1.028(2) 0.4450(16) 0.1441(18) 0.001(9) Uiso 1 1 d . . .
H79 H 0.992(2) 0.3607(16) 0.2446(18) 0.005(9) Uiso 1 1 d . . .
H80 H 0.886(3) 0.426(2) 0.385(2) 0.027(12) Uiso 1 1 d . . .
H81 H 0.895(3) 0.506(2) 0.427(2) 0.048(13) Uiso 1 1 d . . .
H82 H 0.811(3) 0.4450(16) 0.465(2) 0.016(10) Uiso 1 1 d . . .
H83 H 0.923(3) 0.445(2) 0.638(2) 0.047(13) Uiso 1 1 d . . .
H84 H 0.796(3) 0.414(2) 0.634(2) 0.044(13) Uiso 1 1 d . . .
H85 H 0.887(3) 0.388(2) 0.701(3) 0.047(14) Uiso 1 1 d . . .
H86 H 0.842(3) 0.241(2) 0.837(2) 0.050 Uiso 1 1 d . . .
H87 H 0.760(3) 0.2171(19) 0.958(2) 0.032(12) Uiso 1 1 d . . .
H88 H 0.566(3) 0.2148(19) 0.968(2) 0.030(12) Uiso 1 1 d . . .
H89 H 0.454(3) 0.224(2) 0.853(2) 0.043(14) Uiso 1 1 d . . .
H90 H 0.532(3) 0.2484(17) 0.723(2) 0.015(9) Uiso 1 1 d . . .

loop_
_atom_site_aniso_label
_atom_site_aniso_U_11
_atom_site_aniso_U_22
_atom_site_aniso_U_33
_atom_site_aniso_U_23
_atom_site_aniso_U_13
_atom_site_aniso_U_12
Cl1 0.0393(7) 0.0118(5) 0.0226(6) 0.0017(4) 0.0067(5) -0.0014(5)
O10 0.0225(16) 0.0137(14) 0.0163(15) -0.0018(11) 0.0016(12) -0.0012(12)
O42 0.0271(17) 0.0100(13) 0.0226(16) -0.0007(11) -0.0013(13) 0.0024(13)
O45 0.0216(15) 0.0219(15) 0.0146(16) 0.0017(11) 0.0032(12) 0.0010(13)
O47 0.0248(17) 0.0319(17) 0.0203(17) 0.0033(13) -0.0023(13) 0.0045(14)
N5 0.023(2) 0.0103(16) 0.0171(18) -0.0020(13) -0.0008(15) 0.0036(14)
N8 0.0245(19) 0.0152(17) 0.0124(18) 0.0010(14) 0.0010(15) -0.0014(15)
C2 0.017(2) 0.0104(19) 0.020(2) 0.0036(16) -0.0040(18) -0.0021(17)
C3 0.021(2) 0.0105(19) 0.014(2) -0.0007(15) -0.0054(17) -0.0009(17)
C4 0.021(2) 0.015(2) 0.019(2) -0.0009(17) -0.0023(19) 0.0005(18)
C6 0.025(2) 0.015(2) 0.014(2) -0.0022(17) -0.0036(19) 0.0022(18)
C7 0.023(3) 0.015(2) 0.017(2) 0.0026(17) 0.0007(19) -0.0012(18)
C9 0.019(2) 0.0143(19) 0.017(2) 0.0006(16) 0.0036(17) -0.0031(18)
C11 0.014(2) 0.018(2) 0.013(2) 0.0004(17) -0.0019(16) -0.0008(18)
C12 0.017(2) 0.012(2) 0.025(2) 0.0013(17) -0.0058(18) 0.0031(17)
C13 0.018(2) 0.022(2) 0.014(2) -0.0056(17) 0.0008(18) 0.0024(18)
C14 0.013(2) 0.025(2) 0.011(2) 0.0001(17) -0.0012(16) -0.0032(18)
C15 0.019(2) 0.013(2) 0.016(2) 0.0039(16) -0.0022(17) 0.0023(17)
C16 0.014(2) 0.017(2) 0.016(2) 0.0017(16) -0.0024(18) 0.0011(17)
C17 0.021(2) 0.012(2) 0.020(2) -0.0011(16) -0.0006(18) 0.0018(17)
C18 0.021(2) 0.020(2) 0.018(2) 0.0006(17) 0.0056(19) -0.0005(19)
C19 0.052(3) 0.024(2) 0.026(3) 0.000(2) -0.004(2) -0.010(3)
C20 0.059(4) 0.020(2) 0.038(3) 0.010(2) -0.004(3) -0.010(3)
C21 0.041(3) 0.036(3) 0.023(3) 0.007(2) 0.001(2) 0.006(2)
C22 0.067(4) 0.028(3) 0.024(3) -0.006(2) -0.011(3) 0.011(3)
C23 0.071(4) 0.024(3) 0.025(3) 0.003(2) -0.007(3) 0.003(3)
C24 0.025(2) 0.016(2) 0.017(2) 0.0020(16) 0.0007(18) 0.0027(18)
C25 0.022(3) 0.017(2) 0.027(3) 0.0004(18) -0.004(2) 0.0005(19)
C26 0.037(3) 0.022(2) 0.022(3) -0.0041(19) 0.003(2) 0.005(2)
C27 0.031(3) 0.024(2) 0.033(3) 0.003(2) 0.009(2) 0.002(2)
C28 0.027(3) 0.026(3) 0.038(3) 0.005(2) -0.003(2) -0.002(2)
C29 0.024(2) 0.020(2) 0.024(3) -0.0019(19) 0.000(2) 0.001(2)
C30 0.020(2) 0.0124(19) 0.017(2) -0.0016(16) 0.0027(17) -0.0030(17)
C31 0.023(2) 0.016(2) 0.027(3) -0.0001(18) 0.0011(19) 0.0003(19)
C32 0.029(3) 0.023(2) 0.030(3) 0.007(2) -0.006(2) 0.004(2)
C33 0.018(2) 0.037(3) 0.021(2) 0.001(2) -0.0085(19) -0.002(2)
C34 0.029(3) 0.022(2) 0.019(2) -0.0058(18) 0.005(2) 0.001(2)
C35 0.025(3) 0.018(2) 0.020(2) -0.0009(18) 0.0018(19) -0.0004(19)
C36 0.023(2) 0.014(2) 0.015(2) -0.0025(16) -0.0007(18) 0.0001(18)
C37 0.030(3) 0.031(2) 0.023(3) 0.008(2) -0.006(2) -0.007(2)
C38 0.048(3) 0.041(3) 0.033(3) 0.014(2) -0.005(3) -0.021(3)
C39 0.054(3) 0.025(3) 0.030(3) 0.013(2) 0.001(3) -0.015(2)
C40 0.045(3) 0.020(2) 0.015(2) 0.0052(18) -0.009(2) 0.002(2)
C41 0.029(3) 0.021(2) 0.016(2) -0.0057(17) 0.0010(19) -0.007(2)
C43 0.028(3) 0.015(2) 0.032(3) 0.000(2) -0.002(2) 0.002(2)
C44 0.024(3) 0.021(2) 0.023(3) -0.0065(19) -0.001(2) 0.005(2)
C46 0.016(2) 0.013(2) 0.027(3) -0.0100(17) -0.0014(19) 0.0012(18)
C48 0.024(2) 0.0118(19) 0.017(2) -0.0042(16) 0.0008(18) -0.0002(18)
C49 0.027(2) 0.016(2) 0.018(2) -0.0021(17) -0.002(2) 0.0028(19)
C50 0.030(3) 0.023(2) 0.017(2) -0.0003(18) -0.002(2) 0.002(2)
C51 0.029(3) 0.020(2) 0.016(2) -0.0018(18) 0.008(2) -0.0032(19)
C52 0.022(2) 0.031(3) 0.029(3) 0.000(2) 0.001(2) -0.004(2)
C53 0.025(2) 0.029(2) 0.017(3) 0.0051(19) -0.003(2) 0.002(2)

loop_
_atom_type_symbol
_atom_type_description
_atom_type_scat_dispersion_real
_atom_type_scat_dispersion_imag
_atom_type_scat_source
C C 0.0033 0.0016 'International Tables Vol C Tables 4.2.6.8 and 6.1.1.4'
H H 0.0000 0.0000 'International Tables Vol C Tables 4.2.6.8 and 6.1.1.4'
Cl Cl 0.1484 0.1585 'International Tables Vol C Tables 4.2.6.8 and 6.1.1.4'
N N 0.0061 0.0033 'International Tables Vol C Tables 4.2.6.8 and 6.1.1.4'
O O 0.0106 0.0060 'International Tables Vol C Tables 4.2.6.8 and 6.1.1.4'

loop_
_geom_angle_atom_site_label_1
_geom_angle_atom_site_label_2
_geom_angle_atom_site_label_3
_geom_angle
_geom_angle_site_symmetry_1
_geom_angle_site_symmetry_3
_geom_angle_publ_flag
C11 O10 C9 119.8(3) . . ?
C12 O42 C43 112.1(3) . . ?
C46 O45 C14 115.3(3) . . ?
C6 N5 C17 114.8(3) . . ?
C6 N5 C4 59.9(2) . . ?
C17 N5 C4 113.3(3) . . ?
C3 N8 C9 122.5(3) . . ?
C3 N8 C7 114.4(3) . . ?
C9 N8 C7 122.5(3) . . ?
C3 C2 C16 131.2(3) . . ?
C3 C2 Cl1 114.8(3) . . ?
C16 C2 Cl1 113.9(3) . . ?
C2 C3 N8 129.6(3) . . ?
C2 C3 C4 124.2(3) . . ?
N8 C3 C4 106.2(3) . . ?
C6 C4 C3 107.9(3) . . ?
C6 C4 N5 58.5(2) . . ?
C3 C4 N5 110.9(3) . . ?
C6 C4 H54 132(2) . . ?
C3 C4 H54 114(2) . . ?
N5 C4 H54 121(2) . . ?
N5 C6 C4 61.6(2) . . ?
N5 C6 C7 111.9(3) . . ?
C4 C6 C7 108.1(3) . . ?
N5 C6 H55 118(2) . . ?
C4 C6 H55 121(2) . . ?
C7 C6 H55 121(2) . . ?
N8 C7 C6 103.2(3) . . ?
N8 C7 H56 115.6(18) . . ?
C6 C7 H56 110.3(18) . . ?
N8 C7 H57 110.9(19) . . ?
C6 C7 H57 105.6(19) . . ?
H56 C7 H57 111(3) . . ?
N8 C9 O10 107.6(3) . . ?
N8 C9 C36 110.4(3) . . ?
O10 C9 C36 103.0(3) . . ?
N8 C9 C30 112.8(3) . . ?
O10 C9 C30 108.8(3) . . ?
C36 C9 C30 113.7(3) . . ?
O10 C11 C12 115.7(3) . . ?
O10 C11 C16 122.1(3) . . ?
C12 C11 C16 121.9(3) . . ?
C13 C12 O42 118.8(3) . . ?
C13 C12 C11 122.7(3) . . ?
O42 C12 C11 118.5(3) . . ?
C12 C13 C14 114.6(3) . . ?
C12 C13 C44 122.1(4) . . ?
C14 C13 C44 123.2(3) . . ?
C15 C14 C13 124.2(3) . . ?
C15 C14 O45 117.3(3) . . ?
C13 C14 O45 118.5(3) . . ?
C14 C15 C16 121.1(3) . . ?
C14 C15 H58 115.0(18) . . ?
C16 C15 H58 123.6(19) . . ?
C11 C16 C15 115.5(3) . . ?
C11 C16 C2 121.8(3) . . ?
C15 C16 C2 122.6(3) . . ?
N5 C17 C24 109.7(3) . . ?
N5 C17 C18 108.6(3) . . ?
C24 C17 C18 110.6(3) . . ?
N5 C17 H59 112(2) . . ?
C24 C17 H59 111(2) . . ?
C18 C17 H59 105(2) . . ?
C19 C18 C23 118.5(4) . . ?
C19 C18 C17 119.6(4) . . ?
C23 C18 C17 121.8(4) . . ?
C18 C19 C20 120.6(4) . . ?
C18 C19 H60 120(3) . . ?
C20 C19 H60 119(3) . . ?
C21 C20 C19 120.6(4) . . ?
C21 C20 H61 123(2) . . ?
C19 C20 H61 116(2) . . ?
C20 C21 C22 119.8(4) . . ?
C20 C21 H62 125(2) . . ?
C22 C21 H62 115(2) . . ?
C21 C22 C23 119.6(4) . . ?
C21 C22 H63 123(3) . . ?
C23 C22 H63 116(3) . . ?
C18 C23 C22 120.9(4) . . ?
C18 C23 H64 118(3) . . ?
C22 C23 H64 120(3) . . ?
C25 C24 C29 117.8(4) . . ?
C25 C24 C17 120.2(4) . . ?
C29 C24 C17 122.0(3) . . ?
C26 C25 C24 120.2(4) . . ?
C26 C25 H65 126(2) . . ?
C24 C25 H65 113(2) . . ?
C27 C26 C25 122.1(4) . . ?
C27 C26 H66 117(3) . . ?
C25 C26 H66 120(3) . . ?
C26 C27 C28 117.8(4) . . ?
C26 C27 H67 119(2) . . ?
C28 C27 H67 123(2) . . ?
C29 C28 C27 120.9(4) . . ?
C29 C28 H68 128(2) . . ?
C27 C28 H68 111(2) . . ?
C28 C29 C24 121.1(4) . . ?
C28 C29 H69 127(3) . . ?
C24 C29 H69 112(3) . . ?
C31 C30 C35 120.0(4) . . ?
C31 C30 C9 121.4(3) . . ?
C35 C30 C9 118.6(3) . . ?
C30 C31 C32 119.5(4) . . ?
C30 C31 H70 122.6(18) . . ?
C32 C31 H70 117.6(18) . . ?
C33 C32 C31 120.2(4) . . ?
C33 C32 H71 118(2) . . ?
C31 C32 H71 122(2) . . ?
C34 C33 C32 120.2(4) . . ?
C34 C33 H72 120.0(18) . . ?
C32 C33 H72 119.8(18) . . ?
C33 C34 C35 120.2(4) . . ?
C33 C34 H73 122(2) . . ?
C35 C34 H73 118.0(19) . . ?
C34 C35 C30 119.9(4) . . ?
C34 C35 H74 118(2) . . ?
C30 C35 H74 122(2) . . ?
C37 C36 C41 119.3(4) . . ?
C37 C36 C9 122.4(4) . . ?
C41 C36 C9 118.3(3) . . ?
C36 C37 C38 120.2(4) . . ?
C36 C37 H75 128(2) . . ?
C38 C37 H75 111(2) . . ?
C39 C38 C37 119.4(5) . . ?
C39 C38 H76 127(2) . . ?
C37 C38 H76 113(2) . . ?
C38 C39 C40 120.3(4) . . ?
C38 C39 H77 119(3) . . ?
C40 C39 H77 120(3) . . ?
C39 C40 C41 119.9(4) . . ?
C39 C40 H78 117.6(19) . . ?
C41 C40 H78 122(2) . . ?
C36 C41 C40 120.9(4) . . ?
C36 C41 H79 122.3(18) . . ?
C40 C41 H79 116.6(18) . . ?
O42 C43 H80 110(2) . . ?
O42 C43 H81 106(2) . . ?
H80 C43 H81 111(3) . . ?
O42 C43 H82 108.3(19) . . ?
H80 C43 H82 116(3) . . ?
H81 C43 H82 104(3) . . ?
C13 C44 H83 109(2) . . ?
C13 C44 H84 114(2) . . ?
H83 C44 H84 111(3) . . ?
C13 C44 H85 108(2) . . ?
H83 C44 H85 103(3) . . ?
H84 C44 H85 111(3) . . ?
O47 C46 O45 122.6(4) . . ?
O47 C46 C48 124.4(4) . . ?
O45 C46 C48 112.9(3) . . ?
C53 C48 C49 120.3(4) . . ?
C53 C48 C46 118.4(3) . . ?
C49 C48 C46 121.3(4) . . ?
C50 C49 C48 117.8(4) . . ?
C50 C49 H86 120(2) . . ?
C48 C49 H86 122(2) . . ?
C51 C50 C49 121.6(4) . . ?
C51 C50 H87 123(2) . . ?
C49 C50 H87 116(2) . . ?
C50 C51 C52 120.4(4) . . ?
C50 C51 H88 121(2) . . ?
C52 C51 H88 118(2) . . ?
C53 C52 C51 119.0(4) . . ?
C53 C52 H89 123(2) . . ?
C51 C52 H89 118(2) . . ?
C52 C53 C48 120.9(4) . . ?
C52 C53 H90 119.7(19) . . ?
C48 C53 H90 119.4(19) . . ?

loop_
_geom_bond_atom_site_label_1
_geom_bond_atom_site_label_2
_geom_bond_distance
_geom_bond_site_symmetry_2
_geom_bond_publ_flag
Cl1 C2 1.767(3) . ?
O10 C11 1.372(4) . ?
O10 C9 1.464(4) . ?
O42 C12 1.388(4) . ?
O42 C43 1.437(5) . ?
O45 C46 1.362(4) . ?
O45 C14 1.422(4) . ?
O47 C46 1.217(4) . ?
N5 C6 1.462(4) . ?
N5 C17 1.485(4) . ?
N5 C4 1.509(5) . ?
N8 C3 1.390(4) . ?
N8 C9 1.446(4) . ?
N8 C7 1.480(5) . ?
C2 C3 1.345(5) . ?
C2 C16 1.466(5) . ?
C3 C4 1.494(5) . ?
C4 C6 1.485(5) . ?
C4 H54 0.97(4) . ?
C6 C7 1.506(5) . ?
C6 H55 0.88(3) . ?
C7 H56 1.03(3) . ?
C7 H57 0.96(3) . ?
C9 C36 1.526(5) . ?
C9 C30 1.541(5) . ?
C11 C12 1.398(5) . ?
C11 C16 1.402(5) . ?
C12 C13 1.386(5) . ?
C13 C14 1.398(5) . ?
C13 C44 1.501(5) . ?
C14 C15 1.372(5) . ?
C15 C16 1.409(5) . ?
C15 H58 1.00(3) . ?
C17 C24 1.519(5) . ?
C17 C18 1.525(5) . ?
C17 H59 1.01(4) . ?
C18 C19 1.377(5) . ?
C18 C23 1.381(6) . ?
C19 C20 1.402(6) . ?
C19 H60 1.01(4) . ?
C20 C21 1.359(6) . ?
C20 H61 0.97(4) . ?
C21 C22 1.380(6) . ?
C21 H62 1.09(4) . ?
C22 C23 1.404(6) . ?
C22 H63 0.98(4) . ?
C23 H64 0.99(5) . ?
C24 C25 1.393(5) . ?
C24 C29 1.400(5) . ?
C25 C26 1.390(6) . ?
C25 H65 0.98(4) . ?
C26 C27 1.368(6) . ?
C26 H66 0.86(4) . ?
C27 C28 1.402(6) . ?
C27 H67 1.04(4) . ?
C28 C29 1.374(5) . ?
C28 H68 0.94(4) . ?
C29 H69 0.88(4) . ?
C30 C31 1.386(5) . ?
C30 C35 1.398(5) . ?
C31 C32 1.389(5) . ?
C31 H70 0.97(3) . ?
C32 C33 1.388(5) . ?
C32 H71 0.96(4) . ?
C33 C34 1.379(5) . ?
C33 H72 1.02(3) . ?
C34 C35 1.379(5) . ?
C34 H73 1.03(4) . ?
C35 H74 0.93(4) . ?
C36 C37 1.382(5) . ?
C36 C41 1.382(5) . ?
C37 C38 1.413(5) . ?
C37 H75 1.00(3) . ?
C38 C39 1.378(6) . ?
C38 H76 1.05(4) . ?
C39 C40 1.380(6) . ?
C39 H77 0.99(4) . ?
C40 C41 1.385(5) . ?
C40 H78 0.91(3) . ?
C41 H79 0.98(3) . ?
C43 H80 0.92(3) . ?
C43 H81 1.08(4) . ?
C43 H82 1.03(3) . ?
C44 H83 1.02(4) . ?
C44 H84 0.96(4) . ?
C44 H85 0.96(4) . ?
C46 C48 1.479(5) . ?
C48 C53 1.387(5) . ?
C48 C49 1.399(5) . ?
C49 C50 1.392(5) . ?
C49 H86 0.97(4) . ?
C50 C51 1.371(5) . ?
C50 H87 0.93(3) . ?
C51 C52 1.385(5) . ?
C51 H88 0.93(4) . ?
C52 C53 1.380(5) . ?
C52 H89 0.95(4) . ?
C53 H90 0.98(3) . ?

loop_
_geom_torsion_atom_site_label_1
_geom_torsion_atom_site_label_2
_geom_torsion_atom_site_label_3
_geom_torsion_atom_site_label_4
_geom_torsion
_geom_torsion_site_symmetry_1
_geom_torsion_site_symmetry_2
_geom_torsion_site_symmetry_3
_geom_torsion_site_symmetry_4
_geom_torsion_publ_flag
C16 C2 C3 N8 -0.3(7) . . . . ?
Cl1 C2 C3 N8 -177.2(3) . . . . ?
C16 C2 C3 C4 179.9(4) . . . . ?
Cl1 C2 C3 C4 3.0(5) . . . . ?
C9 N8 C3 C2 14.8(6) . . . . ?
C7 N8 C3 C2 -174.3(4) . . . . ?
C9 N8 C3 C4 -165.4(3) . . . . ?
C7 N8 C3 C4 5.5(4) . . . . ?
C2 C3 C4 C6 177.6(3) . . . . ?
N8 C3 C4 C6 -2.2(4) . . . . ?
C2 C3 C4 N5 -120.1(4) . . . . ?
N8 C3 C4 N5 60.0(4) . . . . ?
C17 N5 C4 C6 -106.2(3) . . . . ?
C6 N5 C4 C3 -98.7(3) . . . . ?
C17 N5 C4 C3 155.1(3) . . . . ?
C17 N5 C6 C4 103.6(3) . . . . ?
C17 N5 C6 C7 -157.0(3) . . . . ?
C4 N5 C6 C7 99.4(4) . . . . ?
C3 C4 C6 N5 104.0(3) . . . . ?
C3 C4 C6 C7 -1.6(4) . . . . ?
N5 C4 C6 C7 -105.6(3) . . . . ?
C3 N8 C7 C6 -6.3(4) . . . . ?
C9 N8 C7 C6 164.6(3) . . . . ?
N5 C6 C7 N8 -61.5(4) . . . . ?
C4 C6 C7 N8 4.5(4) . . . . ?
C3 N8 C9 O10 -54.4(4) . . . . ?
C7 N8 C9 O10 135.5(3) . . . . ?
C3 N8 C9 C36 -166.0(3) . . . . ?
C7 N8 C9 C36 23.8(5) . . . . ?
C3 N8 C9 C30 65.6(4) . . . . ?
C7 N8 C9 C30 -104.5(4) . . . . ?
C11 O10 C9 N8 86.3(4) . . . . ?
C11 O10 C9 C36 -157.1(3) . . . . ?
C11 O10 C9 C30 -36.2(4) . . . . ?
C9 O10 C11 C12 126.6(3) . . . . ?
C9 O10 C11 C16 -59.7(5) . . . . ?
C43 O42 C12 C13 -96.5(4) . . . . ?
C43 O42 C12 C11 83.5(4) . . . . ?
O10 C11 C12 C13 171.8(3) . . . . ?
C16 C11 C12 C13 -1.9(6) . . . . ?
O10 C11 C12 O42 -8.3(5) . . . . ?
C16 C11 C12 O42 178.0(3) . . . . ?
O42 C12 C13 C14 179.9(3) . . . . ?
C11 C12 C13 C14 -0.2(6) . . . . ?
O42 C12 C13 C44 1.8(6) . . . . ?
C11 C12 C13 C44 -178.2(4) . . . . ?
C12 C13 C14 C15 2.2(6) . . . . ?
C44 C13 C14 C15 -179.7(4) . . . . ?
C12 C13 C14 O45 -178.6(3) . . . . ?
C44 C13 C14 O45 -0.5(6) . . . . ?
C46 O45 C14 C15 -106.4(4) . . . . ?
C46 O45 C14 C13 74.3(4) . . . . ?
C13 C14 C15 C16 -2.2(6) . . . . ?
O45 C14 C15 C16 178.6(3) . . . . ?
O10 C11 C16 C15 -171.3(3) . . . . ?
C12 C11 C16 C15 2.0(6) . . . . ?
O10 C11 C16 C2 5.9(6) . . . . ?
C12 C11 C16 C2 179.2(4) . . . . ?
C14 C15 C16 C11 0.0(6) . . . . ?
C14 C15 C16 C2 -177.2(4) . . . . ?
C3 C2 C16 C11 11.3(6) . . . . ?
Cl1 C2 C16 C11 -171.7(3) . . . . ?
C3 C2 C16 C15 -171.7(4) . . . . ?
Cl1 C2 C16 C15 5.3(5) . . . . ?
C6 N5 C17 C24 78.2(4) . . . . ?
C4 N5 C17 C24 144.5(3) . . . . ?
C6 N5 C17 C18 -160.8(3) . . . . ?
C4 N5 C17 C18 -94.5(4) . . . . ?
N5 C17 C18 C19 154.2(4) . . . . ?
C24 C17 C18 C19 -85.4(5) . . . . ?
N5 C17 C18 C23 -30.5(6) . . . . ?
C24 C17 C18 C23 90.0(5) . . . . ?
C23 C18 C19 C20 0.8(7) . . . . ?
C17 C18 C19 C20 176.4(4) . . . . ?
C18 C19 C20 C21 -1.0(8) . . . . ?
C19 C20 C21 C22 0.6(8) . . . . ?
C20 C21 C22 C23 0.0(8) . . . . ?
C19 C18 C23 C22 -0.3(8) . . . . ?
C17 C18 C23 C22 -175.7(4) . . . . ?
C21 C22 C23 C18 -0.1(8) . . . . ?
N5 C17 C24 C25 -146.1(3) . . . . ?
C18 C17 C24 C25 94.1(4) . . . . ?
N5 C17 C24 C29 35.9(5) . . . . ?
C18 C17 C24 C29 -83.9(4) . . . . ?
C29 C24 C25 C26 -2.9(6) . . . . ?
C17 C24 C25 C26 179.1(4) . . . . ?
C24 C25 C26 C27 1.7(6) . . . . ?
C25 C26 C27 C28 0.0(6) . . . . ?
C26 C27 C28 C29 -0.3(6) . . . . ?
C27 C28 C29 C24 -1.0(6) . . . . ?
C25 C24 C29 C28 2.6(6) . . . . ?
C17 C24 C29 C28 -179.4(4) . . . . ?
N8 C9 C30 C31 3.6(5) . . . . ?
O10 C9 C30 C31 122.9(4) . . . . ?
C36 C9 C30 C31 -123.0(4) . . . . ?
N8 C9 C30 C35 -176.0(3) . . . . ?
O10 C9 C30 C35 -56.7(4) . . . . ?
C36 C9 C30 C35 57.4(5) . . . . ?
C35 C30 C31 C32 1.6(6) . . . . ?
C9 C30 C31 C32 -178.0(4) . . . . ?
C30 C31 C32 C33 -2.7(6) . . . . ?
C31 C32 C33 C34 1.6(6) . . . . ?
C32 C33 C34 C35 0.8(6) . . . . ?
C33 C34 C35 C30 -1.9(6) . . . . ?
C31 C30 C35 C34 0.8(6) . . . . ?
C9 C30 C35 C34 -179.6(4) . . . . ?
N8 C9 C36 C37 -104.6(4) . . . . ?
O10 C9 C36 C37 140.7(4) . . . . ?
C30 C9 C36 C37 23.3(5) . . . . ?
N8 C9 C36 C41 74.5(4) . . . . ?
O10 C9 C36 C41 -40.1(4) . . . . ?
C30 C9 C36 C41 -157.6(3) . . . . ?
C41 C36 C37 C38 1.9(6) . . . . ?
C9 C36 C37 C38 -179.0(4) . . . . ?
C36 C37 C38 C39 -0.1(7) . . . . ?
C37 C38 C39 C40 -1.0(7) . . . . ?
C38 C39 C40 C41 0.3(7) . . . . ?
C37 C36 C41 C40 -2.6(6) . . . . ?
C9 C36 C41 C40 178.2(3) . . . . ?
C39 C40 C41 C36 1.5(6) . . . . ?
C14 O45 C46 O47 4.2(5) . . . . ?
C14 O45 C46 C48 -176.5(3) . . . . ?
O47 C46 C48 C53 7.8(6) . . . . ?
O45 C46 C48 C53 -171.5(3) . . . . ?
O47 C46 C48 C49 -170.0(4) . . . . ?
O45 C46 C48 C49 10.7(5) . . . . ?
C53 C48 C49 C50 -0.3(6) . . . . ?
C46 C48 C49 C50 177.5(3) . . . . ?
C48 C49 C50 C51 -0.1(6) . . . . ?
C49 C50 C51 C52 0.3(6) . . . . ?
C50 C51 C52 C53 0.1(6) . . . . ?
C51 C52 C53 C48 -0.5(6) . . . . ?
C49 C48 C53 C52 0.6(6) . . . . ?
C46 C48 C53 C52 -177.2(4) . . . . ?
